data_4110907
loop_
_publ_author_name
'Liam P. Spencer'
'Chad Beddie'
'Michael B. Hall'
'Michael D. Fryzuk'

_publ_section_title
;
 Synthesis, Reactivity, and DFT Studies of Tantalum Complexes
 Incorporating Diamido-N-heterocyclic Carbene Ligands. Facile Endocyclic
 C-H Bond Activation
;
_journal_name_full 'Journal of the American Chemical Society'
_journal_page_first 12531
_journal_page_last 12543
_journal_paper_doi 10.1021/ja063282x
_journal_volume 128
_journal_year 2006
_chemical_formula_moiety 'C46 H50 N4 Ta'
_chemical_formula_sum 'C46 H50 N4 Ta'
_chemical_formula_weight 839.85
_chemical_name_systematic
;
 ?
;
_space_group_IT_number 14
_symmetry_cell_setting monoclinic
_symmetry_space_group_name_Hall '-P 2ybc'
_symmetry_space_group_name_H-M 'P 1 21/c 1'
_atom_sites_solution_hydrogens geom
_atom_sites_solution_primary direct
_atom_sites_solution_secondary difmap
_audit_creation_method SHELXL-97
_cell_angle_alpha 90.00
_cell_angle_beta 96.253(4)
_cell_angle_gamma 90.00
_cell_formula_units_Z 4
_cell_length_a 11.0925(10)
_cell_length_b 27.769(3)
_cell_length_c 13.3194(14)
_cell_measurement_temperature 293(2)
_cell_measurement_theta_max 23.7435
_cell_measurement_theta_min 2.3735
_cell_volume 4078.3(7)
_computing_structure_refinement 'SHELXL-97 (Sheldrick, 1997)'
_diffrn_ambient_temperature 293(2)
_diffrn_measured_fraction_theta_full 0.986
_diffrn_measured_fraction_theta_max 0.986
_diffrn_radiation_monochromator graphite
_diffrn_radiation_source 'fine-focus sealed tube'
_diffrn_radiation_type MoK\a
_diffrn_radiation_wavelength 0.71073
_diffrn_reflns_av_R_equivalents 0.0619
_diffrn_reflns_av_sigmaI/netI 0.0416
_diffrn_reflns_limit_h_max 13
_diffrn_reflns_limit_h_min -14
_diffrn_reflns_limit_k_max 36
_diffrn_reflns_limit_k_min -36
_diffrn_reflns_limit_l_max 17
_diffrn_reflns_limit_l_min -17
_diffrn_reflns_number 105524
_diffrn_reflns_theta_full 27.83
_diffrn_reflns_theta_max 27.83
_diffrn_reflns_theta_min 1.47
_exptl_absorpt_coefficient_mu 2.730
_exptl_absorpt_correction_T_max 0.9339
_exptl_absorpt_correction_T_min 0.8017
_exptl_absorpt_correction_type multi-scan
_exptl_crystal_colour orange
_exptl_crystal_density_diffrn 1.368
_exptl_crystal_description prism
_exptl_crystal_F_000 1708
_exptl_crystal_size_max 0.2
_exptl_crystal_size_mid 0.1
_exptl_crystal_size_min 0.05
_refine_diff_density_max 0.736
_refine_diff_density_min -0.540
_refine_diff_density_rms 0.091
_refine_ls_extinction_method none
_refine_ls_goodness_of_fit_ref 1.011
_refine_ls_hydrogen_treatment mixed
_refine_ls_matrix_type full
_refine_ls_number_parameters 474
_refine_ls_number_reflns 9567
_refine_ls_number_restraints 0
_refine_ls_restrained_S_all 1.011
_refine_ls_R_factor_all 0.0463
_refine_ls_R_factor_gt 0.0255
_refine_ls_shift/su_max 0.011
_refine_ls_shift/su_mean 0.000
_refine_ls_structure_factor_coef Fsqd
_refine_ls_weighting_details 'calc w=1/[\s^2^(Fo^2^)+(0.0220P)^2^+2.5680P] where P=(Fo^2^+2Fc^2^)/3'
_refine_ls_weighting_scheme calc
_refine_ls_wR_factor_gt 0.0505
_refine_ls_wR_factor_ref 0.0550
_reflns_number_gt 7253
_reflns_number_total 9567
_reflns_threshold_expression >2sigma(I)
_cod_data_source_file ja063282xsi20060510_051805.cif
_cod_data_source_block mf614_0m
_cod_original_sg_symbol_H-M 'P 21/c'
_cod_database_code 4110907

loop_
_symmetry_equiv_pos_as_xyz
'x, y, z'
'-x, y+1/2, -z+1/2'
'-x, -y, -z'
'x, -y-1/2, z-1/2'

loop_
_atom_site_label
_atom_site_type_symbol
_atom_site_fract_x
_atom_site_fract_y
_atom_site_fract_z
_atom_site_U_iso_or_equiv
_atom_site_adp_type
_atom_site_occupancy
_atom_site_symmetry_multiplicity
_atom_site_calc_flag
_atom_site_refinement_flags
Ta1 Ta 0.891983(9) 0.076649(4) 0.792169(8) 0.01882(4) Uani 1 1 d .
N2 N 1.19393(19) 0.09989(8) 0.84252(16) 0.0208(5) Uani 1 1 d .
N1 N 1.15274(19) 0.02691(8) 0.79909(17) 0.0216(5) Uani 1 1 d .
N3 N 0.91733(19) 0.03292(8) 0.67594(16) 0.0226(5) Uani 1 1 d .
N4 N 1.1725(3) 0.23427(9) 0.7924(2) 0.0334(6) Uani 1 1 d .
C27 C 0.6983(2) 0.05581(10) 0.8088(2) 0.0266(6) Uani 1 1 d .
H27A H 0.6523 0.0591 0.7430 0.032 Uiso 1 1 calc R
H27B H 0.6981 0.0219 0.8262 0.032 Uiso 1 1 calc R
C1 C 1.0988(2) 0.06969(9) 0.8178(2) 0.0211(6) Uani 1 1 d .
C28 C 0.8697(2) 0.14539(10) 0.7721(2) 0.0237(6) Uani 1 1 d .
C3 C 1.3035(2) 0.07642(11) 0.8388(2) 0.0300(6) Uani 1 1 d .
H3 H 1.3804 0.0898 0.8522 0.036 Uiso 1 1 calc R
C13 C 0.8846(3) 0.08066(10) 0.5183(2) 0.0303(7) Uani 1 1 d .
C2 C 1.2775(2) 0.03057(10) 0.8120(2) 0.0301(7) Uani 1 1 d .
H2 H 1.3328 0.0061 0.8038 0.036 Uiso 1 1 calc R
C42 C 0.8196(3) 0.23164(11) 0.7988(3) 0.0360(7) Uani 1 1 d .
H42 H 0.8403 0.2275 0.8678 0.043 Uiso 1 1 calc R
C17 C 1.2536(3) 0.26169(9) 0.8615(2) 0.0272(6) Uani 1 1 d .
C26 C 0.9250(2) 0.06292(10) 0.9588(2) 0.0236(6) Uani 1 1 d .
H26A H 0.8466 0.0662 0.9840 0.028 Uiso 1 1 calc R
H26B H 0.9466 0.0291 0.9658 0.028 Uiso 1 1 calc R
C34 C 1.1320(3) 0.07318(10) 1.0606(2) 0.0265(6) Uani 1 1 d .
H34 H 1.1596 0.0459 1.0297 0.032 Uiso 1 1 calc R
C18 C 1.2132(3) 0.28127(10) 0.9490(2) 0.0307(7) Uani 1 1 d .
C41 C 0.8314(2) 0.19285(10) 0.7333(2) 0.0249(6) Uani 1 1 d .
C29 C 1.0133(3) 0.08922(9) 1.0332(2) 0.0235(6) Uani 1 1 d .
C38 C 0.5089(3) 0.13101(14) 1.0293(3) 0.0455(9) Uani 1 1 d .
H38 H 0.4690 0.1470 1.0773 0.055 Uiso 1 1 calc R
C6 C 1.1823(3) 0.15117(9) 0.8694(2) 0.0237(6) Uani 1 1 d .
H6A H 1.2447 0.1595 0.9233 0.028 Uiso 1 1 calc R
H6B H 1.1039 0.1567 0.8933 0.028 Uiso 1 1 calc R
C5 C 1.0037(2) -0.00694(9) 0.6674(2) 0.0254(6) Uani 1 1 d .
H5A H 1.0559 0.0008 0.6158 0.030 Uiso 1 1 calc R
H5B H 0.9592 -0.0360 0.6468 0.030 Uiso 1 1 calc R
C11 C 0.7019(3) 0.06892(12) 0.4011(2) 0.0439(9) Uani 1 1 d .
C46 C 0.7983(3) 0.20104(12) 0.6300(3) 0.0404(8) Uani 1 1 d .
H46 H 0.8056 0.1762 0.5843 0.049 Uiso 1 1 calc R
C40 C 0.6021(2) 0.13123(11) 0.8735(2) 0.0305(7) Uani 1 1 d .
H40 H 0.6238 0.1481 0.8179 0.037 Uiso 1 1 calc R
C7 C 1.1949(3) 0.18301(10) 0.7768(2) 0.0326(7) Uani 1 1 d .
H7A H 1.2762 0.1792 0.7575 0.039 Uiso 1 1 calc R
H7B H 1.1385 0.1717 0.7211 0.039 Uiso 1 1 calc R
C19 C 1.2891(3) 0.31250(11) 1.0111(2) 0.0363(7) Uani 1 1 d .
C35 C 0.6304(2) 0.08198(10) 0.8832(2) 0.0258(6) Uani 1 1 d .
C9 C 0.7413(3) 0.01650(11) 0.5488(2) 0.0312(7) Uani 1 1 d .
C4 C 1.0809(2) -0.01599(9) 0.7670(2) 0.0263(6) Uani 1 1 d .
H4A H 1.0289 -0.0243 0.8183 0.032 Uiso 1 1 calc R
H4B H 1.1349 -0.0429 0.7594 0.032 Uiso 1 1 calc R
C12 C 0.8118(3) 0.09367(11) 0.4296(2) 0.0391(8) Uani 1 1 d .
C22 C 1.3711(3) 0.27242(11) 0.8364(2) 0.0326(7) Uani 1 1 d .
C36 C 0.5958(3) 0.05837(12) 0.9689(2) 0.0329(7) Uani 1 1 d .
H36 H 0.6134 0.0258 0.9783 0.039 Uiso 1 1 calc R
C23 C 1.0887(3) 0.26946(12) 0.9799(3) 0.0428(8) Uani 1 1 d .
H23A H 1.0275 0.2842 0.9334 0.064 Uiso 1 1 calc R
H23B H 1.0826 0.2815 1.0467 0.064 Uiso 1 1 calc R
H23C H 1.0774 0.2352 0.9792 0.064 Uiso 1 1 calc R
C16 C 0.6193(4) 0.08508(14) 0.3079(3) 0.0650(13) Uani 1 1 d .
H16A H 0.5650 0.0594 0.2857 0.098 Uiso 1 1 calc R
H16B H 0.6677 0.0933 0.2550 0.098 Uiso 1 1 calc R
H16C H 0.5733 0.1127 0.3246 0.098 Uiso 1 1 calc R
C44 C 0.7456(3) 0.28348(12) 0.6608(3) 0.0513(10) Uani 1 1 d .
H44 H 0.7183 0.3134 0.6368 0.062 Uiso 1 1 calc R
C33 C 1.2094(3) 0.09720(13) 1.1329(2) 0.0403(8) Uani 1 1 d .
H33 H 1.2876 0.0857 1.1504 0.048 Uiso 1 1 calc R
C43 C 0.7772(3) 0.27633(11) 0.7625(3) 0.0479(9) Uani 1 1 d .
H43 H 0.7703 0.3015 0.8075 0.057 Uiso 1 1 calc R
C21 C 1.4455(3) 0.30169(11) 0.9020(2) 0.0377(8) Uani 1 1 d .
H21 H 1.5244 0.3075 0.8877 0.045 Uiso 1 1 calc R
C31 C 1.0544(4) 0.15532(13) 1.1519(3) 0.0581(11) Uani 1 1 d .
H31 H 1.0283 0.1832 1.1815 0.070 Uiso 1 1 calc R
C8 C 0.8462(2) 0.04361(10) 0.5799(2) 0.0250(6) Uani 1 1 d .
C32 C 1.1706(4) 0.13826(14) 1.1791(3) 0.0594(11) Uani 1 1 d .
H32 H 1.2222 0.1542 1.2279 0.071 Uiso 1 1 calc R
C20 C 1.4069(3) 0.32253(11) 0.9878(2) 0.0382(8) Uani 1 1 d .
C10 C 0.6689(3) 0.02977(13) 0.4587(2) 0.0406(8) Uani 1 1 d .
C45 C 0.7549(3) 0.24558(14) 0.5946(3) 0.0520(10) Uani 1 1 d .
H45 H 0.7320 0.2499 0.5259 0.062 Uiso 1 1 calc R
C14 C 0.7047(3) -0.02701(12) 0.6074(3) 0.0442(9) Uani 1 1 d .
H14A H 0.7300 -0.0559 0.5759 0.066 Uiso 1 1 calc R
H14B H 0.6182 -0.0274 0.6076 0.066 Uiso 1 1 calc R
H14C H 0.7427 -0.0254 0.6755 0.066 Uiso 1 1 calc R
C37 C 0.5357(3) 0.08277(14) 1.0402(2) 0.0432(9) Uani 1 1 d .
H37 H 0.5133 0.0662 1.0959 0.052 Uiso 1 1 calc R
C25 C 1.4891(3) 0.35577(14) 1.0570(3) 0.0594(11) Uani 1 1 d .
H25A H 1.5387 0.3368 1.1055 0.089 Uiso 1 1 calc R
H25B H 1.4401 0.3774 1.0916 0.089 Uiso 1 1 calc R
H25C H 1.5401 0.3740 1.0172 0.089 Uiso 1 1 calc R
C39 C 0.5422(3) 0.15550(12) 0.9453(3) 0.0403(8) Uani 1 1 d .
H39 H 0.5245 0.1881 0.9370 0.048 Uiso 1 1 calc R
C15 C 1.0049(3) 0.10585(11) 0.5438(2) 0.0391(8) Uani 1 1 d .
H15A H 1.0263 0.1227 0.4854 0.059 Uiso 1 1 calc R
H15B H 1.0663 0.0825 0.5646 0.059 Uiso 1 1 calc R
H15C H 0.9985 0.1284 0.5977 0.059 Uiso 1 1 calc R
C24 C 1.4155(3) 0.25513(13) 0.7387(3) 0.0506(10) Uani 1 1 d .
H24A H 1.4791 0.2759 0.7213 0.076 Uiso 1 1 calc R
H24B H 1.3495 0.2557 0.6857 0.076 Uiso 1 1 calc R
H24C H 1.4458 0.2229 0.7475 0.076 Uiso 1 1 calc R
C30 C 0.9765(3) 0.13092(11) 1.0806(2) 0.0384(8) Uani 1 1 d .
H30 H 0.8983 0.1425 1.0639 0.046 Uiso 1 1 calc R
H101 H 0.880(3) 0.1434(10) 0.842(2) 0.034(9) Uiso 1 1 d .
H100 H 1.104(3) 0.2389(12) 0.802(2) 0.038(11) Uiso 1 1 d .

loop_
_atom_site_aniso_label
_atom_site_aniso_U_11
_atom_site_aniso_U_22
_atom_site_aniso_U_33
_atom_site_aniso_U_23
_atom_site_aniso_U_13
_atom_site_aniso_U_12
Ta1 0.01720(6) 0.01878(5) 0.02038(6) 0.00016(5) 0.00159(4) 0.00207(5)
N2 0.0206(12) 0.0213(11) 0.0209(13) -0.0002(9) 0.0038(9) -0.0012(9)
N1 0.0199(12) 0.0202(11) 0.0242(13) -0.0002(10) 0.0006(9) 0.0010(9)
N3 0.0233(12) 0.0223(12) 0.0218(13) -0.0019(10) 0.0003(10) 0.0014(9)
N4 0.0378(17) 0.0253(13) 0.0360(16) 0.0016(11) -0.0006(13) -0.0033(12)
C27 0.0201(15) 0.0277(15) 0.0315(17) 0.0014(13) 0.0006(12) 0.0014(12)
C1 0.0225(14) 0.0211(14) 0.0195(14) 0.0002(11) 0.0020(11) 0.0000(11)
C28 0.0218(16) 0.0282(15) 0.0206(17) 0.0013(12) 0.0008(12) 0.0007(11)
C3 0.0174(14) 0.0385(16) 0.0341(17) -0.0040(15) 0.0021(12) -0.0003(13)
C13 0.0443(18) 0.0251(15) 0.0227(15) -0.0050(13) 0.0086(13) 0.0066(14)
C2 0.0188(15) 0.0327(16) 0.0380(18) -0.0062(14) -0.0002(13) 0.0073(12)
C42 0.0338(18) 0.0277(16) 0.044(2) -0.0021(15) -0.0050(14) 0.0024(13)
C17 0.0360(17) 0.0173(14) 0.0277(16) 0.0065(12) 0.0005(13) -0.0005(12)
C26 0.0182(14) 0.0243(14) 0.0280(16) 0.0037(12) 0.0015(12) 0.0023(11)
C34 0.0295(16) 0.0269(15) 0.0236(15) 0.0018(13) 0.0048(12) -0.0046(13)
C18 0.0348(17) 0.0246(15) 0.0327(18) 0.0051(13) 0.0038(13) 0.0000(13)
C41 0.0180(14) 0.0235(14) 0.0329(17) 0.0045(12) 0.0013(12) 0.0010(11)
C29 0.0295(16) 0.0207(14) 0.0210(15) 0.0051(11) 0.0061(12) -0.0031(11)
C38 0.0312(19) 0.068(3) 0.037(2) -0.0254(19) 0.0042(15) -0.0072(17)
C6 0.0285(15) 0.0200(13) 0.0227(15) -0.0016(12) 0.0035(12) -0.0038(11)
C5 0.0265(16) 0.0225(14) 0.0270(16) -0.0056(12) 0.0023(12) 0.0009(11)
C11 0.056(2) 0.050(2) 0.0234(17) -0.0108(15) -0.0059(15) 0.0319(17)
C46 0.043(2) 0.0421(19) 0.036(2) 0.0088(16) 0.0060(15) 0.0105(15)
C40 0.0192(15) 0.0345(17) 0.0376(19) -0.0017(14) 0.0018(13) -0.0021(12)
C7 0.048(2) 0.0247(15) 0.0263(17) 0.0000(13) 0.0073(14) -0.0056(14)
C19 0.041(2) 0.0327(17) 0.0342(19) 0.0034(14) 0.0011(15) -0.0038(14)
C35 0.0155(13) 0.0328(16) 0.0282(16) -0.0011(13) -0.0015(11) -0.0017(12)
C9 0.0280(17) 0.0358(17) 0.0293(17) -0.0061(13) 0.0009(13) 0.0051(13)
C4 0.0271(16) 0.0193(14) 0.0322(17) -0.0016(12) 0.0020(13) 0.0017(11)
C12 0.057(2) 0.0348(17) 0.0243(17) -0.0058(14) -0.0006(15) 0.0179(16)
C22 0.0376(18) 0.0264(15) 0.0349(18) 0.0069(14) 0.0084(14) -0.0011(13)
C36 0.0202(16) 0.0439(18) 0.0333(18) 0.0056(14) -0.0025(13) 0.0010(13)
C23 0.042(2) 0.0393(18) 0.050(2) -0.0095(17) 0.0154(16) -0.0021(16)
C16 0.084(3) 0.068(3) 0.038(2) -0.0118(19) -0.019(2) 0.044(2)
C44 0.040(2) 0.0295(19) 0.085(3) 0.0227(19) 0.010(2) 0.0063(15)
C33 0.0310(18) 0.054(2) 0.0342(19) 0.0045(16) -0.0031(14) -0.0146(15)
C43 0.039(2) 0.0223(16) 0.080(3) -0.0068(17) -0.0018(18) 0.0028(14)
C21 0.0330(18) 0.0357(18) 0.045(2) 0.0077(15) 0.0071(15) -0.0093(14)
C31 0.083(3) 0.044(2) 0.048(2) -0.0232(18) 0.011(2) 0.001(2)
C8 0.0280(16) 0.0237(14) 0.0230(15) -0.0037(12) 0.0023(12) 0.0062(12)
C32 0.078(3) 0.059(3) 0.039(2) -0.0215(19) -0.001(2) -0.029(2)
C20 0.044(2) 0.0333(17) 0.0359(19) 0.0044(15) -0.0033(15) -0.0082(15)
C10 0.0367(19) 0.054(2) 0.0300(19) -0.0099(16) -0.0026(14) 0.0169(16)
C45 0.048(2) 0.061(3) 0.047(2) 0.031(2) 0.0074(17) 0.0143(18)
C14 0.0353(19) 0.052(2) 0.044(2) -0.0050(17) -0.0019(15) -0.0147(16)
C37 0.0310(18) 0.072(3) 0.0261(17) -0.0001(17) 0.0001(14) -0.0027(17)
C25 0.063(3) 0.061(3) 0.053(3) -0.008(2) -0.003(2) -0.024(2)
C39 0.0234(17) 0.0383(18) 0.058(2) -0.0187(17) -0.0002(15) -0.0009(14)
C15 0.054(2) 0.0322(18) 0.0333(19) -0.0004(14) 0.0131(16) -0.0079(15)
C24 0.055(2) 0.050(2) 0.051(2) -0.0062(18) 0.0241(19) -0.0132(18)
C30 0.046(2) 0.0339(18) 0.0369(19) -0.0035(15) 0.0110(16) 0.0073(15)

loop_
_atom_type_symbol
_atom_type_description
_atom_type_scat_dispersion_real
_atom_type_scat_dispersion_imag
_atom_type_scat_source
C C 0.0033 0.0016 'International Tables Vol C Tables 4.2.6.8 and 6.1.1.4'
H H 0.0000 0.0000 'International Tables Vol C Tables 4.2.6.8 and 6.1.1.4'
N N 0.0061 0.0033 'International Tables Vol C Tables 4.2.6.8 and 6.1.1.4'
Ta Ta -0.7052 6.5227 'International Tables Vol C Tables 4.2.6.8 and 6.1.1.4'

loop_
_geom_angle_atom_site_label_1
_geom_angle_atom_site_label_2
_geom_angle_atom_site_label_3
_geom_angle
C28 Ta1 N3 120.96(10)
C28 Ta1 C26 107.97(11)
N3 Ta1 C26 129.62(9)
C28 Ta1 C27 99.06(11)
N3 Ta1 C27 97.77(10)
C26 Ta1 C27 85.06(10)
C28 Ta1 C1 102.36(10)
N3 Ta1 C1 80.90(9)
C26 Ta1 C1 77.59(9)
C27 Ta1 C1 155.72(10)
C1 N2 C3 111.2(2)
C1 N2 C6 124.5(2)
C3 N2 C6 124.2(2)
C1 N1 C2 111.5(2)
C1 N1 C4 121.6(2)
C2 N1 C4 126.9(2)
C8 N3 C5 112.3(2)
C8 N3 Ta1 116.39(16)
C5 N3 Ta1 131.16(17)
C17 N4 C7 120.2(3)
C35 C27 Ta1 119.56(19)
N2 C1 N1 103.7(2)
N2 C1 Ta1 136.23(18)
N1 C1 Ta1 119.88(18)
C41 C28 Ta1 164.5(2)
C2 C3 N2 106.9(2)
C12 C13 C8 119.7(3)
C12 C13 C15 118.9(3)
C8 C13 C15 121.4(3)
C3 C2 N1 106.6(2)
C43 C42 C41 121.2(3)
C18 C17 C22 120.1(3)
C18 C17 N4 120.3(3)
C22 C17 N4 119.4(3)
C29 C26 Ta1 126.44(18)
C33 C34 C29 121.4(3)
C17 C18 C19 120.0(3)
C17 C18 C23 121.5(3)
C19 C18 C23 118.4(3)
C42 C41 C46 117.0(3)
C42 C41 C28 121.1(3)
C46 C41 C28 121.8(3)
C30 C29 C34 117.2(3)
C30 C29 C26 119.9(3)
C34 C29 C26 122.9(2)
C37 C38 C39 119.1(3)
N2 C6 C7 110.0(2)
N3 C5 C4 111.5(2)
C10 C11 C12 119.9(3)
C10 C11 C16 120.2(3)
C12 C11 C16 119.9(3)
C45 C46 C41 121.4(3)
C39 C40 C35 121.7(3)
N4 C7 C6 114.5(2)
C20 C19 C18 120.2(3)
C40 C35 C36 116.7(3)
C40 C35 C27 122.4(3)
C36 C35 C27 120.8(3)
C8 C9 C10 118.9(3)
C8 C9 C14 122.2(3)
C10 C9 C14 118.9(3)
N1 C4 C5 110.9(2)
C13 C12 C11 120.1(3)
C21 C22 C17 118.2(3)
C21 C22 C24 119.7(3)
C17 C22 C24 122.0(3)
C37 C36 C35 121.3(3)
C43 C44 C45 119.3(3)
C32 C33 C34 120.3(3)
C44 C43 C42 120.7(3)
C20 C21 C22 122.9(3)
C32 C31 C30 120.3(3)
C9 C8 C13 120.7(3)
C9 C8 N3 120.0(2)
C13 C8 N3 119.3(2)
C31 C32 C33 119.4(3)
C21 C20 C19 118.5(3)
C21 C20 C25 121.9(3)
C19 C20 C25 119.6(3)
C11 C10 C9 120.5(3)
C44 C45 C46 120.4(3)
C38 C37 C36 121.0(3)
C38 C39 C40 120.1(3)
C31 C30 C29 121.5(3)

loop_
_geom_bond_atom_site_label_1
_geom_bond_atom_site_label_2
_geom_bond_distance
Ta1 C28 1.940(3)
Ta1 N3 2.011(2)
Ta1 C26 2.243(3)
Ta1 C27 2.259(3)
Ta1 C1 2.290(3)
N2 C1 1.360(3)
N2 C3 1.385(3)
N2 C6 1.477(3)
N1 C1 1.365(3)
N1 C2 1.379(3)
N1 C4 1.471(3)
N3 C8 1.458(3)
N3 C5 1.476(3)
N4 C17 1.433(4)
N4 C7 1.464(4)
C27 C35 1.496(4)
C28 C41 1.462(4)
C3 C2 1.345(4)
C13 C12 1.403(4)
C13 C8 1.411(4)
C13 C15 1.512(4)
C42 C43 1.394(4)
C42 C41 1.402(4)
C17 C18 1.404(4)
C17 C22 1.411(4)
C26 C29 1.504(4)
C34 C33 1.389(4)
C34 C29 1.401(4)
C18 C19 1.411(4)
C18 C23 1.519(4)
C41 C46 1.403(4)
C29 C30 1.400(4)
C38 C37 1.376(5)
C38 C39 1.393(5)
C6 C7 1.536(4)
C5 C4 1.519(4)
C11 C10 1.402(5)
C11 C12 1.415(5)
C11 C16 1.527(4)
C46 C45 1.391(4)
C40 C39 1.395(4)
C40 C35 1.406(4)
C19 C20 1.403(4)
C35 C36 1.406(4)
C9 C8 1.410(4)
C9 C10 1.418(4)
C9 C14 1.517(4)
C22 C21 1.396(4)
C22 C24 1.518(4)
C36 C37 1.394(4)
C44 C43 1.376(5)
C44 C45 1.385(5)
C33 C32 1.386(5)
C21 C20 1.389(4)
C31 C32 1.384(5)
C31 C30 1.389(5)
C20 C25 1.534(4)

loop_
_geom_torsion_atom_site_label_1
_geom_torsion_atom_site_label_2
_geom_torsion_atom_site_label_3
_geom_torsion_atom_site_label_4
_geom_torsion
C28 Ta1 N3 C8 -38.8(2)
C26 Ta1 N3 C8 156.69(17)
C27 Ta1 N3 C8 66.7(2)
C1 Ta1 N3 C8 -137.8(2)
C28 Ta1 N3 C5 135.8(2)
C26 Ta1 N3 C5 -28.7(3)
C27 Ta1 N3 C5 -118.7(2)
C1 Ta1 N3 C5 36.8(2)
C28 Ta1 C27 C35 -51.9(2)
N3 Ta1 C27 C35 -175.1(2)
C26 Ta1 C27 C35 55.6(2)
C1 Ta1 C27 C35 99.8(3)
C3 N2 C1 N1 0.2(3)
C6 N2 C1 N1 179.9(2)
C3 N2 C1 Ta1 -174.4(2)
C6 N2 C1 Ta1 5.3(4)
C2 N1 C1 N2 0.1(3)
C4 N1 C1 N2 -178.5(2)
C2 N1 C1 Ta1 175.79(18)
C4 N1 C1 Ta1 -2.8(3)
C28 Ta1 C1 N2 17.6(3)
N3 Ta1 C1 N2 137.4(3)
C26 Ta1 C1 N2 -88.4(3)
C27 Ta1 C1 N2 -133.8(3)
C28 Ta1 C1 N1 -156.4(2)
N3 Ta1 C1 N1 -36.6(2)
C26 Ta1 C1 N1 97.6(2)
C27 Ta1 C1 N1 52.2(3)
N3 Ta1 C28 C41 44.2(9)
C26 Ta1 C28 C41 -148.3(8)
C27 Ta1 C28 C41 -60.6(8)
C1 Ta1 C28 C41 130.9(8)
C1 N2 C3 C2 -0.5(3)
C6 N2 C3 C2 179.9(2)
N2 C3 C2 N1 0.5(3)
C1 N1 C2 C3 -0.3(3)
C4 N1 C2 C3 178.2(3)
C7 N4 C17 C18 -115.0(3)
C7 N4 C17 C22 70.6(4)
C28 Ta1 C26 C29 -48.6(2)
N3 Ta1 C26 C29 117.5(2)
C27 Ta1 C26 C29 -146.5(2)
C1 Ta1 C26 C29 50.6(2)
C22 C17 C18 C19 1.3(4)
N4 C17 C18 C19 -173.2(3)
C22 C17 C18 C23 -178.3(3)
N4 C17 C18 C23 7.2(4)
C43 C42 C41 C46 -0.2(4)
C43 C42 C41 C28 -176.8(3)
Ta1 C28 C41 C42 147.3(7)
Ta1 C28 C41 C46 -29.0(10)
C33 C34 C29 C30 1.0(4)
C33 C34 C29 C26 -177.1(3)
Ta1 C26 C29 C30 88.8(3)
Ta1 C26 C29 C34 -93.1(3)
C1 N2 C6 C7 -97.6(3)
C3 N2 C6 C7 82.0(3)
C8 N3 C5 C4 177.4(2)
Ta1 N3 C5 C4 2.6(3)
C42 C41 C46 C45 -0.5(5)
C28 C41 C46 C45 176.0(3)
C17 N4 C7 C6 66.6(4)
N2 C6 C7 N4 174.1(2)
C17 C18 C19 C20 -2.6(4)
C23 C18 C19 C20 177.0(3)
C39 C40 C35 C36 -0.2(4)
C39 C40 C35 C27 -177.8(3)
Ta1 C27 C35 C40 64.4(3)
Ta1 C27 C35 C36 -113.1(3)
C1 N1 C4 C5 60.8(3)
C2 N1 C4 C5 -117.5(3)
N3 C5 C4 N1 -60.8(3)
C8 C13 C12 C11 -1.5(4)
C15 C13 C12 C11 176.6(3)
C10 C11 C12 C13 -3.3(5)
C16 C11 C12 C13 176.4(3)
C18 C17 C22 C21 1.6(4)
N4 C17 C22 C21 176.1(3)
C18 C17 C22 C24 -175.4(3)
N4 C17 C22 C24 -1.0(4)
C40 C35 C36 C37 0.4(4)
C27 C35 C36 C37 178.1(3)
C29 C34 C33 C32 -0.7(5)
C45 C44 C43 C42 0.7(5)
C41 C42 C43 C44 0.1(5)
C17 C22 C21 C20 -3.3(5)
C24 C22 C21 C20 173.8(3)
C10 C9 C8 C13 -5.4(4)
C14 C9 C8 C13 173.2(3)
C10 C9 C8 N3 175.6(2)
C14 C9 C8 N3 -5.8(4)
C12 C13 C8 C9 5.9(4)
C15 C13 C8 C9 -172.2(3)
C12 C13 C8 N3 -175.1(2)
C15 C13 C8 N3 6.9(4)
C5 N3 C8 C9 83.6(3)
Ta1 N3 C8 C9 -100.9(3)
C5 N3 C8 C13 -95.5(3)
Ta1 N3 C8 C13 80.1(3)
C30 C31 C32 C33 1.4(6)
C34 C33 C32 C31 -0.5(5)
C22 C21 C20 C19 2.0(5)
C22 C21 C20 C25 -178.2(3)
C18 C19 C20 C21 1.0(5)
C18 C19 C20 C25 -178.9(3)
C12 C11 C10 C9 3.8(5)
C16 C11 C10 C9 -176.0(3)
C8 C9 C10 C11 0.5(4)
C14 C9 C10 C11 -178.1(3)
C43 C44 C45 C46 -1.4(5)
C41 C46 C45 C44 1.3(5)
C39 C38 C37 C36 0.3(5)
C35 C36 C37 C38 -0.5(5)
C37 C38 C39 C40 -0.1(5)
C35 C40 C39 C38 0.0(4)
C32 C31 C30 C29 -1.1(6)
C34 C29 C30 C31 -0.1(5)
C26 C29 C30 C31 178.0(3)
